data_4121733
loop_
_publ_author_name
'Zhang, Hu'
'Yao, Bo'
'Zhao, Liang'
'Wang, De-Xian'
'Xu, Bo-Qing'
'Wang, Mei-Xiang'

_publ_section_title
;
 Direct Synthesis of High-Valent Aryl-Cu(II) and Aryl-Cu(III) Compounds:
 Mechanistic Insight into Arene C-H Bond Metalation.
;
_journal_issue 17
_journal_name_full 'Journal of the American Chemical Society'
_journal_page_first 6326
_journal_page_last 6332
_journal_paper_doi 10.1021/ja412615h
_journal_volume 136
_journal_year 2014
_chemical_formula_moiety 'C26 H26 Cu N7 O, Cl O4'
_chemical_formula_sum 'C26 H26 Cl Cu N7 O5'
_chemical_formula_weight 615.53
_chemical_name_systematic
; 
 ? 
;
_space_group_IT_number 15
_symmetry_cell_setting monoclinic
_symmetry_space_group_name_Hall '-C 2yc'
_symmetry_space_group_name_H-M 'C 1 2/c 1'
_atom_sites_solution_hydrogens geom
_atom_sites_solution_primary direct
_atom_sites_solution_secondary difmap
_audit_creation_method SHELXL-97
_cell_angle_alpha 90.00
_cell_angle_beta 113.040(4)
_cell_angle_gamma 90.00
_cell_formula_units_Z 8
_cell_length_a 27.120(10)
_cell_length_b 8.463(3)
_cell_length_c 26.409(9)
_cell_measurement_reflns_used 9016
_cell_measurement_temperature 173(2)
_cell_measurement_theta_max 27.48
_cell_measurement_theta_min 1.63
_cell_volume 5578(3)
_computing_cell_refinement 'CrystalClear (Rigaku Inc., 2007)'
_computing_data_collection 'CrystalClear (Rigaku Inc., 2007)'
_computing_data_reduction 'CrystalClear (Rigaku Inc., 2007)'
_computing_molecular_graphics 'Olex2 ver 1.1'
_computing_publication_material 'SHELX97 (Sheldrick, 2008)'
_computing_structure_refinement 'SHELXL-97 (Sheldrick, 2008)'
_computing_structure_solution 'SHELXS-97 (Sheldrick, 2008)'
_diffrn_ambient_temperature 173(2)
_diffrn_measured_fraction_theta_full 0.996
_diffrn_measured_fraction_theta_max 0.996
_diffrn_measurement_device_type 'Saturn724+ CCD'
_diffrn_measurement_method '\w scans at fixed \c = 45\%'
_diffrn_radiation_monochromator graphite
_diffrn_radiation_source 'sealed tube'
_diffrn_radiation_type MoK\a
_diffrn_radiation_wavelength 0.71073
_diffrn_reflns_av_R_equivalents 0.0466
_diffrn_reflns_av_sigmaI/netI 0.0488
_diffrn_reflns_limit_h_max 34
_diffrn_reflns_limit_h_min -35
_diffrn_reflns_limit_k_max 10
_diffrn_reflns_limit_k_min -10
_diffrn_reflns_limit_l_max 33
_diffrn_reflns_limit_l_min -34
_diffrn_reflns_number 19055
_diffrn_reflns_theta_full 27.47
_diffrn_reflns_theta_max 27.47
_diffrn_reflns_theta_min 1.63
_exptl_absorpt_coefficient_mu 0.928
_exptl_absorpt_correction_T_max 0.8967
_exptl_absorpt_correction_T_min 0.7681
_exptl_absorpt_correction_type multi-scan
_exptl_absorpt_process_details 'CrystalClear (Rigaku Inc., 2007)'
_exptl_crystal_colour orange
_exptl_crystal_density_diffrn 1.466
_exptl_crystal_density_method 'not measured'
_exptl_crystal_description plate
_exptl_crystal_F_000 2536
_exptl_crystal_size_max 0.30
_exptl_crystal_size_mid 0.29
_exptl_crystal_size_min 0.12
_refine_diff_density_max 0.954
_refine_diff_density_min -0.698
_refine_diff_density_rms 0.186
_refine_ls_extinction_method none
_refine_ls_goodness_of_fit_ref 1.161
_refine_ls_hydrogen_treatment constr
_refine_ls_matrix_type full
_refine_ls_number_parameters 366
_refine_ls_number_reflns 6359
_refine_ls_number_restraints 0
_refine_ls_restrained_S_all 1.161
_refine_ls_R_factor_all 0.0859
_refine_ls_R_factor_gt 0.0740
_refine_ls_shift/su_max 0.000
_refine_ls_shift/su_mean 0.000
_refine_ls_structure_factor_coef Fsqd
_refine_ls_weighting_details 'calc w=1/[\s^2^(Fo^2^)+(0.1197P)^2^+19.6754P] where P=(Fo^2^+2Fc^2^)/3'
_refine_ls_weighting_scheme calc
_refine_ls_wR_factor_gt 0.2099
_refine_ls_wR_factor_ref 0.2260
_reflns_number_gt 5583
_reflns_number_total 6359
_reflns_threshold_expression >2sigma(I)
_cod_data_source_file ja412615h_si_001.cif
_cod_data_source_block sa2368
_cod_depositor_comments 'Adding full bibliography for 4121731--4121733.cif.'
_cod_original_sg_symbol_H-M C2/c
_cod_database_code 4121733

loop_
_symmetry_equiv_pos_as_xyz
'x, y, z'
'-x, y, -z+1/2'
'x+1/2, y+1/2, z'
'-x+1/2, y+1/2, -z+1/2'
'-x, -y, -z'
'x, -y, z-1/2'
'-x+1/2, -y+1/2, -z'
'x+1/2, -y+1/2, z-1/2'

loop_
_atom_site_label
_atom_site_type_symbol
_atom_site_fract_x
_atom_site_fract_y
_atom_site_fract_z
_atom_site_U_iso_or_equiv
_atom_site_adp_type
_atom_site_occupancy
_atom_site_symmetry_multiplicity
_atom_site_calc_flag
_atom_site_refinement_flags
Cu1 Cu 0.127732(18) 0.46038(6) 0.24909(2) 0.02244(19) Uani 1 1 d .
Cl2 Cl 0.37633(5) 0.58788(17) 0.00865(5) 0.0399(3) Uani 1 1 d .
O1 O 0.34726(13) 0.1576(5) 0.32140(14) 0.0420(9) Uani 1 1 d .
O2 O 0.38784(15) 0.5653(5) 0.06559(15) 0.0448(9) Uani 1 1 d .
O3 O 0.42229(18) 0.5699(8) -0.0026(2) 0.0767(17) Uani 1 1 d .
O4 O 0.33387(17) 0.4819(6) -0.02392(19) 0.0606(12) Uani 1 1 d .
O5 O 0.3578(2) 0.7502(6) -0.0038(2) 0.0675(13) Uani 1 1 d .
N1 N 0.09440(13) 0.3294(4) 0.17975(14) 0.0249(7) Uani 1 1 d .
N2 N 0.06415(14) 0.6045(4) 0.22402(15) 0.0252(7) Uani 1 1 d .
N3 N 0.15734(14) 0.5815(4) 0.32122(16) 0.0270(8) Uani 1 1 d .
N4 N 0.17997(13) 0.2881(5) 0.17757(14) 0.0275(8) Uani 1 1 d .
N5 N 0.01068(13) 0.3844(4) 0.18442(15) 0.0253(7) Uani 1 1 d .
N6 N 0.12015(15) 0.8134(4) 0.27000(17) 0.0326(9) Uani 1 1 d .
N7 N 0.20181(14) 0.3549(5) 0.36909(15) 0.0305(8) Uani 1 1 d .
C1 C 0.12461(16) 0.2584(5) 0.15669(17) 0.0253(8) Uani 1 1 d .
C2 C 0.10162(18) 0.1564(6) 0.11176(19) 0.0338(10) Uani 1 1 d .
H2 H 0.1233 0.1071 0.0956 0.041 Uiso 1 1 calc R
C3 C 0.04798(19) 0.1286(7) 0.09152(19) 0.0367(11) Uani 1 1 d .
H3 H 0.0323 0.0585 0.0613 0.044 Uiso 1 1 calc R
C4 C 0.01608(17) 0.2022(6) 0.11475(19) 0.0324(10) Uani 1 1 d .
H4 H -0.0215 0.1842 0.1008 0.039 Uiso 1 1 calc R
C5 C 0.04080(15) 0.3026(5) 0.15893(16) 0.0234(8) Uani 1 1 d .
C6 C -0.04392(17) 0.3244(7) 0.1718(2) 0.0366(11) Uani 1 1 d .
H6A H -0.0658 0.3395 0.1326 0.055 Uiso 1 1 calc R
H6B H -0.0600 0.3822 0.1937 0.055 Uiso 1 1 calc R
H6C H -0.0422 0.2116 0.1808 0.055 Uiso 1 1 calc R
C7 C 0.01573(17) 0.5506(5) 0.18803(18) 0.0265(9) Uani 1 1 d .
C8 C -0.02471(19) 0.6490(6) 0.1577(2) 0.0394(11) Uani 1 1 d .
H8 H -0.0585 0.6084 0.1340 0.047 Uiso 1 1 calc R
C9 C -0.0150(2) 0.8121(7) 0.1625(2) 0.0457(13) Uani 1 1 d .
H9 H -0.0419 0.8835 0.1405 0.055 Uiso 1 1 calc R
C10 C 0.0331(2) 0.8684(6) 0.1990(2) 0.0416(12) Uani 1 1 d .
H10 H 0.0399 0.9789 0.2023 0.050 Uiso 1 1 calc R
C11 C 0.07177(18) 0.7622(5) 0.2310(2) 0.0315(9) Uani 1 1 d .
C12 C 0.1353(2) 0.9807(6) 0.2687(3) 0.0495(14) Uani 1 1 d .
H12A H 0.1261 1.0133 0.2304 0.074 Uiso 1 1 calc R
H12B H 0.1739 0.9929 0.2895 0.074 Uiso 1 1 calc R
H12C H 0.1159 1.0469 0.2852 0.074 Uiso 1 1 calc R
C13 C 0.14421(17) 0.7361(5) 0.3213(2) 0.0303(9) Uani 1 1 d .
C14 C 0.15490(19) 0.8194(7) 0.3697(2) 0.0425(12) Uani 1 1 d .
H14 H 0.1465 0.9286 0.3690 0.051 Uiso 1 1 calc R
C15 C 0.1783(2) 0.7386(8) 0.4194(2) 0.0492(14) Uani 1 1 d .
H15 H 0.1847 0.7921 0.4530 0.059 Uiso 1 1 calc R
C16 C 0.1922(2) 0.5834(8) 0.4202(2) 0.0446(13) Uani 1 1 d .
H16 H 0.2078 0.5280 0.4541 0.054 Uiso 1 1 calc R
C17 C 0.18300(16) 0.5058(6) 0.36963(18) 0.0283(9) Uani 1 1 d .
C18 C 0.2200(2) 0.2627(7) 0.41977(19) 0.0386(11) Uani 1 1 d .
H18A H 0.2542 0.3049 0.4457 0.058 Uiso 1 1 calc R
H18B H 0.2247 0.1522 0.4115 0.058 Uiso 1 1 calc R
H18C H 0.1933 0.2690 0.4362 0.058 Uiso 1 1 calc R
C19 C 0.22252(16) 0.3106(5) 0.32821(17) 0.0243(8) Uani 1 1 d .
C20 C 0.27531(18) 0.2507(5) 0.34789(19) 0.0309(9) Uani 1 1 d .
H20 H 0.2964 0.2401 0.3861 0.037 Uiso 1 1 calc R
C21 C 0.29480(17) 0.2085(6) 0.30860(18) 0.0302(9) Uani 1 1 d .
C22 C 0.26327(17) 0.2170(6) 0.25236(19) 0.0302(9) Uani 1 1 d .
H22 H 0.2768 0.1808 0.2262 0.036 Uiso 1 1 calc R
C23 C 0.21172(16) 0.2794(5) 0.23508(17) 0.0258(8) Uani 1 1 d .
C24 C 0.19078(15) 0.3298(5) 0.27291(17) 0.0240(8) Uani 1 1 d .
C25 C 0.3830(2) 0.1579(7) 0.3781(2) 0.0465(13) Uani 1 1 d .
H25A H 0.4193 0.1321 0.3812 0.070 Uiso 1 1 calc R
H25B H 0.3712 0.0789 0.3981 0.070 Uiso 1 1 calc R
H25C H 0.3830 0.2627 0.3939 0.070 Uiso 1 1 calc R
C26 C 0.20640(18) 0.2641(7) 0.13907(19) 0.0376(11) Uani 1 1 d .
H26A H 0.2148 0.1518 0.1381 0.056 Uiso 1 1 calc R
H26B H 0.2396 0.3259 0.1512 0.056 Uiso 1 1 calc R
H26C H 0.1824 0.2984 0.1022 0.056 Uiso 1 1 calc R

loop_
_atom_site_aniso_label
_atom_site_aniso_U_11
_atom_site_aniso_U_22
_atom_site_aniso_U_33
_atom_site_aniso_U_23
_atom_site_aniso_U_13
_atom_site_aniso_U_12
Cu1 0.0186(3) 0.0244(3) 0.0254(3) -0.00270(19) 0.0097(2) 0.00011(18)
Cl2 0.0332(6) 0.0558(8) 0.0294(6) -0.0064(5) 0.0106(5) -0.0044(5)
O1 0.0286(16) 0.058(2) 0.0348(18) -0.0052(17) 0.0075(14) 0.0144(16)
O2 0.0393(19) 0.060(2) 0.0338(19) 0.0063(17) 0.0130(16) -0.0076(17)
O3 0.043(2) 0.135(5) 0.056(3) -0.042(3) 0.023(2) -0.004(3)
O4 0.041(2) 0.072(3) 0.055(3) -0.022(2) 0.0031(19) -0.011(2)
O5 0.073(3) 0.054(3) 0.075(3) 0.020(2) 0.029(2) 0.003(2)
N1 0.0217(16) 0.0273(17) 0.0268(17) -0.0015(14) 0.0106(14) 0.0012(14)
N2 0.0229(16) 0.0238(17) 0.0321(19) -0.0034(14) 0.0142(14) -0.0013(14)
N3 0.0235(17) 0.0273(18) 0.0334(19) -0.0077(15) 0.0145(15) -0.0012(14)
N4 0.0204(16) 0.043(2) 0.0206(17) -0.0031(15) 0.0092(13) 0.0009(15)
N5 0.0184(15) 0.0283(18) 0.0305(18) -0.0055(15) 0.0109(14) -0.0022(14)
N6 0.0313(19) 0.0208(17) 0.044(2) -0.0035(16) 0.0122(17) -0.0050(15)
N7 0.0275(17) 0.041(2) 0.0255(18) 0.0049(16) 0.0134(15) 0.0013(16)
C1 0.0225(19) 0.031(2) 0.0238(19) -0.0006(16) 0.0102(15) 0.0027(16)
C2 0.029(2) 0.042(3) 0.030(2) -0.009(2) 0.0110(18) 0.0037(19)
C3 0.031(2) 0.050(3) 0.026(2) -0.012(2) 0.0076(18) -0.004(2)
C4 0.0219(19) 0.039(2) 0.033(2) -0.0081(19) 0.0069(17) -0.0009(18)
C5 0.0204(18) 0.029(2) 0.0202(18) -0.0008(16) 0.0071(15) 0.0000(16)
C6 0.021(2) 0.049(3) 0.043(3) -0.013(2) 0.0162(19) -0.005(2)
C7 0.0247(19) 0.030(2) 0.027(2) -0.0009(17) 0.0121(16) 0.0036(17)
C8 0.029(2) 0.044(3) 0.043(3) -0.001(2) 0.011(2) 0.008(2)
C9 0.040(3) 0.038(3) 0.050(3) 0.009(2) 0.008(2) 0.012(2)
C10 0.038(3) 0.029(2) 0.056(3) 0.005(2) 0.017(2) 0.007(2)
C11 0.033(2) 0.028(2) 0.040(2) -0.0014(19) 0.0203(19) 0.0027(18)
C12 0.044(3) 0.026(2) 0.076(4) -0.005(3) 0.020(3) -0.006(2)
C13 0.0217(18) 0.028(2) 0.041(2) -0.0073(19) 0.0125(18) -0.0056(16)
C14 0.032(2) 0.045(3) 0.050(3) -0.021(2) 0.014(2) 0.000(2)
C15 0.046(3) 0.061(4) 0.036(3) -0.019(3) 0.011(2) 0.002(3)
C16 0.034(2) 0.063(3) 0.031(3) -0.011(2) 0.006(2) 0.007(2)
C17 0.0181(18) 0.040(2) 0.030(2) -0.0034(18) 0.0128(16) -0.0025(17)
C18 0.036(2) 0.055(3) 0.026(2) 0.009(2) 0.0133(19) -0.005(2)
C19 0.0233(18) 0.026(2) 0.026(2) -0.0010(16) 0.0117(16) -0.0036(16)
C20 0.029(2) 0.032(2) 0.030(2) 0.0069(18) 0.0093(17) 0.0025(18)
C21 0.0213(19) 0.037(2) 0.030(2) 0.0019(18) 0.0078(17) 0.0064(17)
C22 0.025(2) 0.035(2) 0.033(2) -0.0065(19) 0.0140(18) 0.0045(18)
C23 0.0229(19) 0.029(2) 0.026(2) -0.0034(16) 0.0098(16) 0.0006(16)
C24 0.0186(17) 0.029(2) 0.025(2) 0.0018(16) 0.0100(15) -0.0013(16)
C25 0.037(3) 0.059(3) 0.035(3) -0.008(2) 0.005(2) 0.009(3)
C26 0.027(2) 0.062(3) 0.029(2) -0.005(2) 0.0168(18) 0.003(2)

loop_
_atom_type_symbol
_atom_type_description
_atom_type_scat_dispersion_real
_atom_type_scat_dispersion_imag
_atom_type_scat_source
C C 0.0033 0.0016 'International Tables Vol C Tables 4.2.6.8 and 6.1.1.4'
H H 0.0000 0.0000 'International Tables Vol C Tables 4.2.6.8 and 6.1.1.4'
Cl Cl 0.1484 0.1585 'International Tables Vol C Tables 4.2.6.8 and 6.1.1.4'
Cu Cu 0.3201 1.2651 'International Tables Vol C Tables 4.2.6.8 and 6.1.1.4'
N N 0.0061 0.0033 'International Tables Vol C Tables 4.2.6.8 and 6.1.1.4'
O O 0.0106 0.0060 'International Tables Vol C Tables 4.2.6.8 and 6.1.1.4'

loop_
_geom_angle_atom_site_label_1
_geom_angle_atom_site_label_2
_geom_angle_atom_site_label_3
_geom_angle
C24 Cu1 N2 177.40(16)
C24 Cu1 N1 90.37(16)
N2 Cu1 N1 90.72(14)
C24 Cu1 N3 90.49(16)
N2 Cu1 N3 88.61(15)
N1 Cu1 N3 175.23(15)
O3 Cl2 O2 111.4(3)
O3 Cl2 O4 112.0(3)
O2 Cl2 O4 109.8(3)
O3 Cl2 O5 108.1(4)
O2 Cl2 O5 106.2(3)
O4 Cl2 O5 109.1(3)
C21 O1 C25 117.5(4)
C1 N1 C5 119.3(4)
C1 N1 Cu1 121.4(3)
C5 N1 Cu1 119.1(3)
C11 N2 C7 118.7(4)
C11 N2 Cu1 119.4(3)
C7 N2 Cu1 119.8(3)
C17 N3 C13 119.6(4)
C17 N3 Cu1 121.0(3)
C13 N3 Cu1 118.7(3)
C1 N4 C23 121.1(3)
C1 N4 C26 116.1(3)
C23 N4 C26 118.4(3)
C7 N5 C5 117.2(3)
C7 N5 C6 114.8(4)
C5 N5 C6 115.9(3)
C11 N6 C13 121.0(4)
C11 N6 C12 118.3(4)
C13 N6 C12 116.0(4)
C17 N7 C19 120.1(4)
C17 N7 C18 118.7(4)
C19 N7 C18 117.0(4)
N1 C1 C2 120.8(4)
N1 C1 N4 119.4(4)
C2 C1 N4 119.7(4)
C3 C2 C1 119.5(4)
C3 C2 H2 120.2
C1 C2 H2 120.2
C2 C3 C4 120.3(4)
C2 C3 H3 119.9
C4 C3 H3 119.9
C5 C4 C3 117.8(4)
C5 C4 H4 121.1
C3 C4 H4 121.1
N1 C5 C4 122.2(4)
N1 C5 N5 116.7(3)
C4 C5 N5 121.2(4)
N5 C6 H6A 109.5
N5 C6 H6B 109.5
H6A C6 H6B 109.5
N5 C6 H6C 109.5
H6A C6 H6C 109.5
H6B C6 H6C 109.5
C8 C7 N2 122.7(4)
C8 C7 N5 122.4(4)
N2 C7 N5 115.0(4)
C7 C8 C9 118.1(5)
C7 C8 H8 121.0
C9 C8 H8 121.0
C10 C9 C8 120.0(5)
C10 C9 H9 120.0
C8 C9 H9 120.0
C9 C10 C11 119.2(5)
C9 C10 H10 120.4
C11 C10 H10 120.4
N2 C11 N6 117.5(4)
N2 C11 C10 121.1(4)
N6 C11 C10 121.4(4)
N6 C12 H12A 109.5
N6 C12 H12B 109.5
H12A C12 H12B 109.5
N6 C12 H12C 109.5
H12A C12 H12C 109.5
H12B C12 H12C 109.5
N3 C13 C14 122.0(5)
N3 C13 N6 118.0(4)
C14 C13 N6 120.0(4)
C13 C14 C15 118.2(5)
C13 C14 H14 120.9
C15 C14 H14 120.9
C16 C15 C14 120.5(5)
C16 C15 H15 119.7
C14 C15 H15 119.7
C15 C16 C17 119.0(5)
C15 C16 H16 120.5
C17 C16 H16 120.5
N3 C17 N7 119.0(4)
N3 C17 C16 120.4(5)
N7 C17 C16 120.6(4)
N7 C18 H18A 109.5
N7 C18 H18B 109.5
H18A C18 H18B 109.5
N7 C18 H18C 109.5
H18A C18 H18C 109.5
H18B C18 H18C 109.5
C24 C19 C20 123.5(4)
C24 C19 N7 119.6(4)
C20 C19 N7 116.9(4)
C21 C20 C19 116.5(4)
C21 C20 H20 121.7
C19 C20 H20 121.7
C20 C21 O1 123.4(4)
C20 C21 C22 122.0(4)
O1 C21 C22 114.6(4)
C23 C22 C21 119.1(4)
C23 C22 H22 120.4
C21 C22 H22 120.4
C22 C23 C24 121.2(4)
C22 C23 N4 118.6(4)
C24 C23 N4 120.1(4)
C19 C24 C23 117.4(4)
C19 C24 Cu1 121.3(3)
C23 C24 Cu1 120.0(3)
O1 C25 H25A 109.5
O1 C25 H25B 109.5
H25A C25 H25B 109.5
O1 C25 H25C 109.5
H25A C25 H25C 109.5
H25B C25 H25C 109.5
N4 C26 H26A 109.5
N4 C26 H26B 109.5
H26A C26 H26B 109.5
N4 C26 H26C 109.5
H26A C26 H26C 109.5
H26B C26 H26C 109.5

loop_
_geom_bond_atom_site_label_1
_geom_bond_atom_site_label_2
_geom_bond_distance
Cu1 C24 1.923(4)
Cu1 N2 2.002(4)
Cu1 N1 2.026(4)
Cu1 N3 2.032(4)
Cl2 O3 1.398(5)
Cl2 O2 1.424(4)
Cl2 O4 1.448(4)
Cl2 O5 1.455(5)
O1 C21 1.395(5)
O1 C25 1.431(6)
N1 C1 1.339(5)
N1 C5 1.357(5)
N2 C11 1.352(6)
N2 C7 1.364(5)
N3 C17 1.354(6)
N3 C13 1.356(6)
N4 C1 1.405(5)
N4 C23 1.425(5)
N4 C26 1.469(5)
N5 C7 1.413(6)
N5 C5 1.425(5)
N5 C6 1.475(5)
N6 C11 1.383(6)
N6 C13 1.413(6)
N6 C12 1.478(6)
N7 C17 1.377(6)
N7 C19 1.448(5)
N7 C18 1.458(6)
C1 C2 1.401(6)
C2 C3 1.360(6)
C2 H2 0.9500
C3 C4 1.389(7)
C3 H3 0.9500
C4 C5 1.386(6)
C4 H4 0.9500
C6 H6A 0.9800
C6 H6B 0.9800
C6 H6C 0.9800
C7 C8 1.360(6)
C8 C9 1.401(8)
C8 H8 0.9500
C9 C10 1.368(8)
C9 H9 0.9500
C10 C11 1.390(7)
C10 H10 0.9500
C12 H12A 0.9800
C12 H12B 0.9800
C12 H12C 0.9800
C13 C14 1.387(7)
C14 C15 1.394(8)
C14 H14 0.9500
C15 C16 1.364(9)
C15 H15 0.9500
C16 C17 1.420(7)
C16 H16 0.9500
C18 H18A 0.9800
C18 H18B 0.9800
C18 H18C 0.9800
C19 C24 1.384(6)
C19 C20 1.412(6)
C20 C21 1.383(7)
C20 H20 0.9500
C21 C22 1.396(6)
C22 C23 1.394(6)
C22 H22 0.9500
C23 C24 1.395(6)
C25 H25A 0.9800
C25 H25B 0.9800
C25 H25C 0.9800
C26 H26A 0.9800
C26 H26B 0.9800
C26 H26C 0.9800

loop_
_geom_torsion_atom_site_label_1
_geom_torsion_atom_site_label_2
_geom_torsion_atom_site_label_3
_geom_torsion_atom_site_label_4
_geom_torsion
C24 Cu1 N1 C1 -30.5(4)
N2 Cu1 N1 C1 147.2(3)
N3 Cu1 N1 C1 -130.9(17)
C24 Cu1 N1 C5 144.1(3)
N2 Cu1 N1 C5 -38.3(3)
N3 Cu1 N1 C5 43.6(19)
C24 Cu1 N2 C11 -23(4)
N1 Cu1 N2 C11 -138.0(4)
N3 Cu1 N2 C11 46.7(4)
C24 Cu1 N2 C7 140(4)
N1 Cu1 N2 C7 24.9(3)
N3 Cu1 N2 C7 -150.3(3)
C24 Cu1 N3 C17 -40.9(3)
N2 Cu1 N3 C17 141.6(3)
N1 Cu1 N3 C17 59.6(18)
C24 Cu1 N3 C13 148.8(3)
N2 Cu1 N3 C13 -28.8(3)
N1 Cu1 N3 C13 -110.8(17)
C5 N1 C1 C2 -0.5(6)
Cu1 N1 C1 C2 174.1(3)
C5 N1 C1 N4 178.9(4)
Cu1 N1 C1 N4 -6.6(6)
C23 N4 C1 N1 48.6(6)
C26 N4 C1 N1 -155.5(4)
C23 N4 C1 C2 -132.0(5)
C26 N4 C1 C2 23.9(6)
N1 C1 C2 C3 -0.3(7)
N4 C1 C2 C3 -179.7(5)
C1 C2 C3 C4 0.8(8)
C2 C3 C4 C5 -0.4(8)
C1 N1 C5 C4 0.8(7)
Cu1 N1 C5 C4 -173.8(3)
C1 N1 C5 N5 -178.6(4)
Cu1 N1 C5 N5 6.8(5)
C3 C4 C5 N1 -0.4(7)
C3 C4 C5 N5 179.0(4)
C7 N5 C5 N1 54.7(5)
C6 N5 C5 N1 -164.5(4)
C7 N5 C5 C4 -124.7(5)
C6 N5 C5 C4 16.1(6)
C11 N2 C7 C8 1.9(7)
Cu1 N2 C7 C8 -161.2(4)
C11 N2 C7 N5 -178.2(4)
Cu1 N2 C7 N5 18.7(5)
C5 N5 C7 C8 109.8(5)
C6 N5 C7 C8 -31.4(6)
C5 N5 C7 N2 -70.1(5)
C6 N5 C7 N2 148.7(4)
N2 C7 C8 C9 2.5(8)
N5 C7 C8 C9 -177.4(5)
C7 C8 C9 C10 -3.2(9)
C8 C9 C10 C11 -0.3(9)
C7 N2 C11 N6 176.5(4)
Cu1 N2 C11 N6 -20.3(6)
C7 N2 C11 C10 -5.6(7)
Cu1 N2 C11 C10 157.6(4)
C13 N6 C11 N2 -40.8(6)
C12 N6 C11 N2 164.3(5)
C13 N6 C11 C10 141.3(5)
C12 N6 C11 C10 -13.6(7)
C9 C10 C11 N2 4.8(8)
C9 C10 C11 N6 -177.3(5)
C17 N3 C13 C14 -1.9(6)
Cu1 N3 C13 C14 168.6(4)
C17 N3 C13 N6 176.5(4)
Cu1 N3 C13 N6 -13.0(5)
C11 N6 C13 N3 60.5(6)
C12 N6 C13 N3 -144.1(4)
C11 N6 C13 C14 -121.0(5)
C12 N6 C13 C14 34.4(6)
N3 C13 C14 C15 -2.1(7)
N6 C13 C14 C15 179.5(5)
C13 C14 C15 C16 2.6(8)
C14 C15 C16 C17 0.8(9)
C13 N3 C17 N7 -172.3(4)
Cu1 N3 C17 N7 17.4(5)
C13 N3 C17 C16 5.3(6)
Cu1 N3 C17 C16 -165.0(4)
C19 N7 C17 N3 35.2(6)
C18 N7 C17 N3 -168.3(4)
C19 N7 C17 C16 -142.3(4)
C18 N7 C17 C16 14.1(6)
C15 C16 C17 N3 -4.8(8)
C15 C16 C17 N7 172.8(5)
C17 N7 C19 C24 -55.6(6)
C18 N7 C19 C24 147.6(4)
C17 N7 C19 C20 123.7(4)
C18 N7 C19 C20 -33.1(6)
C24 C19 C20 C21 -0.8(7)
N7 C19 C20 C21 179.9(4)
C19 C20 C21 O1 175.5(4)
C19 C20 C21 C22 -3.0(7)
C25 O1 C21 C20 -3.4(7)
C25 O1 C21 C22 175.3(5)
C20 C21 C22 C23 4.2(7)
O1 C21 C22 C23 -174.5(4)
C21 C22 C23 C24 -1.5(7)
C21 C22 C23 N4 179.8(4)
C1 N4 C23 C22 142.3(4)
C26 N4 C23 C22 -13.1(6)
C1 N4 C23 C24 -36.5(6)
C26 N4 C23 C24 168.1(4)
C20 C19 C24 C23 3.3(6)
N7 C19 C24 C23 -177.5(4)
C20 C19 C24 Cu1 -163.5(3)
N7 C19 C24 Cu1 15.7(5)
C22 C23 C24 C19 -2.1(6)
N4 C23 C24 C19 176.6(4)
C22 C23 C24 Cu1 164.9(3)
N4 C23 C24 Cu1 -16.3(6)
N2 Cu1 C24 C19 92(4)
N1 Cu1 C24 C19 -152.6(3)
N3 Cu1 C24 C19 22.7(3)
N2 Cu1 C24 C23 -74(4)
N1 Cu1 C24 C23 40.8(4)
N3 Cu1 C24 C23 -143.9(4)

loop_
_platon_squeeze_void_nr
_platon_squeeze_void_average_x
_platon_squeeze_void_average_y
_platon_squeeze_void_average_z
_platon_squeeze_void_volume
_platon_squeeze_void_count_electrons
_platon_squeeze_void_content
1 0.000 0.500 0.000 154 47 ' '
2 0.500 0.000 0.000 154 47 ' '
3 0.000 0.500 0.500 154 47 ' '
4 0.500 0.000 0.500 154 47 ' '
